data_7237976
loop_
_publ_author_name
'Tani, Yosuke'
'Terasaki, Morihisa'
'Komura, Mao'
'Ogawa, Takuji'

_publ_section_title
;
 Room-temperature phosphorescence-to-phosphorescence mechanochromism of a
 metal-free organic 1,2-diketone
;
_journal_issue 38
_journal_name_full 'Journal of Materials Chemistry C'
_journal_page_first 11926
_journal_paper_doi 10.1039/C9TC04176A
_journal_volume 7
_journal_year 2019
_chemical_formula_sum 'C28 H46 O2 S2 Si2'
_chemical_formula_weight 534.95
_space_group_crystal_system monoclinic
_space_group_IT_number 14
_space_group_name_Hall '-P 2ybc'
_space_group_name_H-M_alt 'P 1 21/c 1'
_atom_sites_solution_hydrogens geom
_audit_creation_method SHELXL-2017/1
_audit_update_record
;
2019-03-29 deposited with the CCDC.	2019-09-09 downloaded from the CCDC.
;
_cell_angle_alpha 90
_cell_angle_beta 117.170(8)
_cell_angle_gamma 90
_cell_formula_units_Z 4
_cell_length_a 14.8648(5)
_cell_length_b 14.9373(4)
_cell_length_c 15.6032(4)
_cell_measurement_reflns_used 26155
_cell_measurement_temperature 123(2)
_cell_measurement_theta_max 27.45
_cell_measurement_theta_min 2.005
_cell_volume 3082.2(3)
_computing_cell_refinement 'Rigaku RAPID AUTO'
_computing_data_collection 'Rigaku RAPID AUTO'
_computing_data_reduction 'Rigaku RAPID AUTO'
_computing_molecular_graphics 'Yadokari-XG (Wakita, Nemoto et al., 2009)'
_computing_publication_material 'Yadokari-XG (Wakita, Nemoto et al., 2009)'
_computing_structure_refinement 'SHELXL-2017/1 (Sheldrick, 2017)'
_computing_structure_solution SIR-97
_diffrn_ambient_temperature 123(2)
_diffrn_measured_fraction_theta_full 0.999
_diffrn_measured_fraction_theta_max 0.998
_diffrn_measurement_device_type 'Rigaku VariMax RAPID II'
_diffrn_measurement_method 'profile data from \w-scans'
_diffrn_radiation_type MoK\a
_diffrn_radiation_wavelength 0.71075
_diffrn_reflns_av_R_equivalents 0.0173
_diffrn_reflns_av_unetI/netI 0.0137
_diffrn_reflns_Laue_measured_fraction_full 0.999
_diffrn_reflns_Laue_measured_fraction_max 0.998
_diffrn_reflns_limit_h_max 19
_diffrn_reflns_limit_h_min -19
_diffrn_reflns_limit_k_max 19
_diffrn_reflns_limit_k_min -17
_diffrn_reflns_limit_l_max 20
_diffrn_reflns_limit_l_min -19
_diffrn_reflns_number 29770
_diffrn_reflns_point_group_measured_fraction_full 0.999
_diffrn_reflns_point_group_measured_fraction_max 0.998
_diffrn_reflns_theta_full 25.242
_diffrn_reflns_theta_max 27.449
_diffrn_reflns_theta_min 2.057
_diffrn_source 'Rotating anode X-ray tube'
_exptl_absorpt_coefficient_mu 0.272
_exptl_absorpt_correction_T_max 1.0000
_exptl_absorpt_correction_T_min 0.8831
_exptl_absorpt_correction_type multi-scan
_exptl_absorpt_process_details 'Jacobson, R. (1998) Private communication'
_exptl_crystal_colour yellow
_exptl_crystal_density_diffrn 1.153
_exptl_crystal_description block
_exptl_crystal_F_000 1160
_exptl_crystal_size_max 0.17
_exptl_crystal_size_mid 0.14
_exptl_crystal_size_min 0.07
_refine_diff_density_max 0.435
_refine_diff_density_min -0.211
_refine_diff_density_rms 0.067
_refine_ls_extinction_method none
_refine_ls_goodness_of_fit_ref 1.098
_refine_ls_hydrogen_treatment constr
_refine_ls_matrix_type full
_refine_ls_number_parameters 319
_refine_ls_number_reflns 7035
_refine_ls_number_restraints 0
_refine_ls_restrained_S_all 1.098
_refine_ls_R_factor_all 0.0354
_refine_ls_R_factor_gt 0.0295
_refine_ls_shift/su_max 0.001
_refine_ls_shift/su_mean 0.000
_refine_ls_structure_factor_coef Fsqd
_refine_ls_weighting_details 'w=1/[\s^2^(Fo^2^)+(0.0505P)^2^+0.8159P] where P=(Fo^2^+2Fc^2^)/3'
_refine_ls_weighting_scheme calc
_refine_ls_wR_factor_gt 0.0773
_refine_ls_wR_factor_ref 0.0874
_reflns_Friedel_coverage 0.000
_reflns_number_gt 6338
_reflns_number_total 7035
_reflns_threshold_expression 'I > 2\s(I)'
_cod_data_source_file c9tc04176a2.cif
_cod_data_source_block Tn3
_cod_original_cell_volume 3082.2(2)
_cod_original_sg_symbol_H-M 'P 21/c'
_cod_database_code 7237976
_shelx_shelxl_version_number 2017/1
_shelx_space_group_comment
;
The symmetry employed for this shelxl refinement is uniquely defined
by the following loop, which should always be used as a source of
symmetry information in preference to the above space-group names.
They are only intended as comments.
;
_shelx_estimated_absorpt_t_min 0.973
_shelx_estimated_absorpt_t_max 0.973

loop_
_space_group_symop_operation_xyz
'x, y, z'
'-x, y+1/2, -z+1/2'
'-x, -y, -z'
'x, -y-1/2, z-1/2'

loop_
_atom_site_label
_atom_site_type_symbol
_atom_site_fract_x
_atom_site_fract_y
_atom_site_fract_z
_atom_site_U_iso_or_equiv
_atom_site_adp_type
_atom_site_occupancy
_atom_site_site_symmetry_order
_atom_site_calc_flag
_atom_site_refinement_flags_posn
_atom_site_refinement_flags_adp
O1 O 0.85676(7) 0.33208(6) 0.97192(7) 0.0234(2) Uani 1 1 d . .
C1 C 0.78297(9) 0.33633(8) 0.98669(8) 0.0169(2) Uani 1 1 d . .
C2 C 0.70219(9) 0.26974(7) 0.94927(8) 0.0161(2) Uani 1 1 d . .
C3 C 0.61774(9) 0.25899(8) 0.96309(9) 0.0201(2) Uani 1 1 d . .
H1 H 0.602935 0.295170 1.005130 0.024 Uiso 1 1 calc R U
C4 C 0.55575(10) 0.18819(8) 0.90777(9) 0.0213(3) Uani 1 1 d . .
H2 H 0.494762 0.171758 0.909302 0.026 Uiso 1 1 calc R U
C5 C 0.59134(9) 0.14467(8) 0.85106(8) 0.0171(2) Uani 1 1 d . .
S1 S 0.70387(2) 0.19152(2) 0.86817(2) 0.01775(8) Uani 1 1 d . .
Si1 Si 0.52526(2) 0.05277(2) 0.76146(2) 0.01664(8) Uani 1 1 d . .
C6 C 0.45920(11) -0.01615(9) 0.81747(10) 0.0271(3) Uani 1 1 d . .
H3 H 0.417167 0.026567 0.833330 0.033 Uiso 1 1 calc R U
C7 C 0.42829(10) 0.10793(9) 0.64751(9) 0.0244(3) Uani 1 1 d . .
H4 H 0.391493 0.058948 0.600901 0.029 Uiso 1 1 calc R U
C8 C 0.62139(10) -0.00645(8) 0.73399(9) 0.0220(3) Uani 1 1 d . .
H5 H 0.656000 0.041405 0.715156 0.026 Uiso 1 1 calc R U
C9 C 0.38570(15) -0.08455(12) 0.74688(14) 0.0475(5) Uani 1 1 d . .
H6 H 0.423329 -0.127189 0.727733 0.071 Uiso 1 1 calc R U
H7 H 0.335611 -0.053385 0.689703 0.071 Uiso 1 1 calc R U
H8 H 0.351192 -0.116787 0.778097 0.071 Uiso 1 1 calc R U
C10 C 0.53058(15) -0.06211(11) 0.91229(12) 0.0408(4) Uani 1 1 d . .
H9 H 0.491103 -0.087333 0.942469 0.061 Uiso 1 1 calc R U
H10 H 0.578771 -0.018180 0.955790 0.061 Uiso 1 1 calc R U
H11 H 0.567471 -0.110180 0.899195 0.061 Uiso 1 1 calc R U
C11 C 0.34915(12) 0.16212(12) 0.66231(12) 0.0396(4) Uani 1 1 d . .
H12 H 0.382302 0.211888 0.706498 0.059 Uiso 1 1 calc R U
H13 H 0.315586 0.123420 0.689692 0.059 Uiso 1 1 calc R U
H14 H 0.298886 0.185778 0.600236 0.059 Uiso 1 1 calc R U
C12 C 0.47952(12) 0.16615(10) 0.60087(11) 0.0335(3) Uani 1 1 d . .
H15 H 0.427847 0.191634 0.540558 0.050 Uiso 1 1 calc R U
H16 H 0.526079 0.129214 0.587410 0.050 Uiso 1 1 calc R U
H17 H 0.517220 0.214653 0.644981 0.050 Uiso 1 1 calc R U
C13 C 0.57280(12) -0.06975(11) 0.64677(12) 0.0364(4) Uani 1 1 d . .
H18 H 0.624690 -0.091127 0.629446 0.055 Uiso 1 1 calc R U
H19 H 0.520361 -0.037494 0.592087 0.055 Uiso 1 1 calc R U
H20 H 0.542426 -0.120915 0.663265 0.055 Uiso 1 1 calc R U
C14 C 0.70498(11) -0.05548(10) 0.81942(11) 0.0318(3) Uani 1 1 d . .
H21 H 0.676757 -0.108932 0.834601 0.048 Uiso 1 1 calc R U
H22 H 0.733114 -0.015688 0.875539 0.048 Uiso 1 1 calc R U
H23 H 0.758571 -0.073193 0.802807 0.048 Uiso 1 1 calc R U
O2 O 0.72549(8) 0.40392(7) 1.09266(7) 0.0289(2) Uani 1 1 d . .
C15 C 0.77391(9) 0.41414(8) 1.04790(9) 0.0182(2) Uani 1 1 d . .
C16 C 0.82883(9) 0.49684(8) 1.05356(8) 0.0175(2) Uani 1 1 d . .
C17 C 0.88211(9) 0.52520(8) 1.00565(9) 0.0203(2) Uani 1 1 d . .
H24 H 0.888504 0.491172 0.957287 0.024 Uiso 1 1 calc R U
C18 C 0.92605(10) 0.61052(8) 1.03664(9) 0.0208(2) Uani 1 1 d . .
H25 H 0.965132 0.639639 1.010827 0.025 Uiso 1 1 calc R U
C19 C 0.90710(9) 0.64787(8) 1.10791(9) 0.0183(2) Uani 1 1 d . .
S2 S 0.83272(2) 0.57692(2) 1.13511(2) 0.02101(8) Uani 1 1 d . .
Si2 Si 0.96176(2) 0.75347(2) 1.17943(2) 0.01706(8) Uani 1 1 d . .
C20 C 1.15592(11) 0.67124(11) 1.27349(12) 0.0359(3) Uani 1 1 d . .
H26 H 1.216341 0.659453 1.334341 0.054 Uiso 1 1 calc R U
H27 H 1.174048 0.709014 1.232376 0.054 Uiso 1 1 calc R U
H28 H 1.127994 0.614447 1.240624 0.054 Uiso 1 1 calc R U
C21 C 1.07668(10) 0.71943(9) 1.29402(9) 0.0234(3) Uani 1 1 d . .
H29 H 1.108856 0.775987 1.328809 0.028 Uiso 1 1 calc R U
C22 C 0.86361(10) 0.80245(9) 1.21170(10) 0.0259(3) Uani 1 1 d . .
H30 H 0.852042 0.756157 1.251918 0.031 Uiso 1 1 calc R U
C23 C 0.90251(13) 0.88600(11) 1.27587(14) 0.0421(4) Uani 1 1 d . .
H31 H 0.910052 0.935399 1.238317 0.063 Uiso 1 1 calc R U
H32 H 0.968147 0.872796 1.330695 0.063 Uiso 1 1 calc R U
H33 H 0.854108 0.903047 1.299490 0.063 Uiso 1 1 calc R U
C24 C 0.75986(12) 0.82070(12) 1.12655(13) 0.0410(4) Uani 1 1 d . .
H34 H 0.711144 0.834945 1.150678 0.061 Uiso 1 1 calc R U
H35 H 0.737109 0.767473 1.085403 0.061 Uiso 1 1 calc R U
H36 H 0.764954 0.871363 1.089092 0.061 Uiso 1 1 calc R U
C25 C 1.05059(12) 0.66404(11) 1.36256(11) 0.0352(3) Uani 1 1 d . .
H37 H 1.015531 0.609147 1.329988 0.053 Uiso 1 1 calc R U
H38 H 1.006659 0.699162 1.381238 0.053 Uiso 1 1 calc R U
H39 H 1.112924 0.648472 1.420193 0.053 Uiso 1 1 calc R U
C26 C 1.00275(10) 0.82621(8) 1.10467(9) 0.0209(2) Uani 1 1 d . .
H40 H 1.041135 0.786565 1.081266 0.025 Uiso 1 1 calc R U
C27 C 0.91419(12) 0.86503(11) 1.01469(11) 0.0358(3) Uani 1 1 d . .
H41 H 0.877581 0.908523 1.034092 0.054 Uiso 1 1 calc R U
H42 H 0.868289 0.816589 0.977978 0.054 Uiso 1 1 calc R U
H43 H 0.940131 0.894793 0.974492 0.054 Uiso 1 1 calc R U
C28 C 1.07533(12) 0.90142(9) 1.16261(11) 0.0310(3) Uani 1 1 d . .
H44 H 1.097287 0.934220 1.121042 0.046 Uiso 1 1 calc R U
H45 H 1.134399 0.875602 1.217067 0.046 Uiso 1 1 calc R U
H46 H 1.040685 0.942504 1.186724 0.046 Uiso 1 1 calc R U

loop_
_atom_site_aniso_label
_atom_site_aniso_U_11
_atom_site_aniso_U_22
_atom_site_aniso_U_33
_atom_site_aniso_U_23
_atom_site_aniso_U_13
_atom_site_aniso_U_12
O1 0.0207(4) 0.0209(4) 0.0317(5) -0.0069(4) 0.0147(4) -0.0035(3)
C1 0.0176(5) 0.0149(5) 0.0165(5) -0.0008(4) 0.0062(4) -0.0003(4)
C2 0.0178(5) 0.0136(5) 0.0155(5) -0.0016(4) 0.0062(4) -0.0002(4)
C3 0.0211(6) 0.0206(6) 0.0200(6) -0.0037(5) 0.0106(5) -0.0014(5)
C4 0.0200(6) 0.0227(6) 0.0238(6) -0.0039(5) 0.0123(5) -0.0053(5)
C5 0.0173(5) 0.0163(5) 0.0165(5) 0.0001(4) 0.0067(4) -0.0033(4)
S1 0.01765(14) 0.01686(14) 0.02045(15) -0.00542(11) 0.01017(12) -0.00398(10)
Si1 0.01771(16) 0.01639(16) 0.01585(16) -0.00289(12) 0.00769(13) -0.00503(12)
C6 0.0348(7) 0.0245(6) 0.0295(7) -0.0067(5) 0.0211(6) -0.0124(5)
C7 0.0210(6) 0.0285(7) 0.0190(6) -0.0016(5) 0.0051(5) -0.0019(5)
C8 0.0219(6) 0.0212(6) 0.0235(6) -0.0043(5) 0.0108(5) -0.0036(5)
C9 0.0550(11) 0.0463(10) 0.0506(10) -0.0190(8) 0.0321(9) -0.0361(8)
C10 0.0641(11) 0.0318(8) 0.0365(8) 0.0056(6) 0.0316(8) -0.0064(7)
C11 0.0257(7) 0.0518(10) 0.0347(8) 0.0016(7) 0.0082(6) 0.0110(7)
C12 0.0391(8) 0.0335(8) 0.0247(7) 0.0088(6) 0.0119(6) 0.0007(6)
C13 0.0317(8) 0.0396(8) 0.0377(8) -0.0199(7) 0.0158(7) -0.0045(6)
C14 0.0284(7) 0.0297(7) 0.0352(8) 0.0007(6) 0.0126(6) 0.0052(6)
O2 0.0353(5) 0.0279(5) 0.0336(5) -0.0132(4) 0.0245(5) -0.0125(4)
C15 0.0171(5) 0.0181(6) 0.0177(5) -0.0036(4) 0.0064(5) -0.0018(4)
C16 0.0170(5) 0.0161(5) 0.0171(5) -0.0041(4) 0.0059(5) -0.0008(4)
C17 0.0231(6) 0.0190(6) 0.0200(6) -0.0044(5) 0.0109(5) -0.0016(5)
C18 0.0233(6) 0.0194(6) 0.0227(6) -0.0029(5) 0.0130(5) -0.0036(5)
C19 0.0180(5) 0.0170(5) 0.0196(6) -0.0022(4) 0.0082(5) -0.0027(4)
S2 0.02498(16) 0.01917(15) 0.02366(16) -0.00793(11) 0.01525(13) -0.00694(11)
Si2 0.01830(16) 0.01537(16) 0.01825(16) -0.00353(12) 0.00899(13) -0.00248(11)
C20 0.0279(7) 0.0399(8) 0.0340(8) 0.0056(6) 0.0089(6) 0.0090(6)
C21 0.0241(6) 0.0216(6) 0.0212(6) -0.0010(5) 0.0076(5) -0.0054(5)
C22 0.0249(6) 0.0273(7) 0.0300(7) -0.0095(5) 0.0164(6) -0.0044(5)
C23 0.0395(9) 0.0431(9) 0.0539(10) -0.0284(8) 0.0301(8) -0.0089(7)
C24 0.0258(7) 0.0525(10) 0.0439(9) -0.0135(8) 0.0152(7) 0.0068(7)
C25 0.0406(8) 0.0350(8) 0.0237(7) 0.0042(6) 0.0092(6) -0.0107(6)
C26 0.0249(6) 0.0170(6) 0.0235(6) -0.0004(5) 0.0133(5) 0.0002(5)
C27 0.0375(8) 0.0382(8) 0.0307(8) 0.0121(6) 0.0147(7) 0.0077(7)
C28 0.0387(8) 0.0203(6) 0.0399(8) -0.0031(6) 0.0231(7) -0.0081(6)

loop_
_atom_type_symbol
_atom_type_description
_atom_type_scat_dispersion_real
_atom_type_scat_dispersion_imag
_atom_type_scat_source
C C 0.0033 0.0016 'International Tables Vol C Tables 4.2.6.8 and 6.1.1.4'
H H 0.0000 0.0000 'International Tables Vol C Tables 4.2.6.8 and 6.1.1.4'
O O 0.0106 0.0060 'International Tables Vol C Tables 4.2.6.8 and 6.1.1.4'
Si Si 0.0817 0.0704 'International Tables Vol C Tables 4.2.6.8 and 6.1.1.4'
S S 0.1246 0.1234 'International Tables Vol C Tables 4.2.6.8 and 6.1.1.4'

loop_
_geom_angle_atom_site_label_1
_geom_angle_atom_site_label_2
_geom_angle_atom_site_label_3
_geom_angle
O1 C1 C2 122.32(11)
O1 C1 C15 119.60(10)
C2 C1 C15 118.08(10)
C3 C2 C1 131.22(11)
C3 C2 S1 110.76(9)
C1 C2 S1 117.93(9)
C2 C3 C4 112.30(11)
C2 C3 H1 123.9
C4 C3 H1 123.9
C5 C4 C3 114.23(11)
C5 C4 H2 122.9
C3 C4 H2 122.9
C4 C5 S1 109.81(9)
C4 C5 Si1 126.51(9)
S1 C5 Si1 123.57(7)
C5 S1 C2 92.90(6)
C5 Si1 C8 108.51(5)
C5 Si1 C6 104.99(6)
C8 Si1 C6 117.16(6)
C5 Si1 C7 107.19(6)
C8 Si1 C7 108.75(6)
C6 Si1 C7 109.77(6)
C9 C6 C10 110.29(13)
C9 C6 Si1 112.40(10)
C10 C6 Si1 114.41(10)
C9 C6 H3 106.4
C10 C6 H3 106.4
Si1 C6 H3 106.4
C11 C7 C12 110.65(13)
C11 C7 Si1 113.39(10)
C12 C7 Si1 111.17(9)
C11 C7 H4 107.1
C12 C7 H4 107.1
Si1 C7 H4 107.1
C14 C8 C13 110.03(12)
C14 C8 Si1 115.07(9)
C13 C8 Si1 112.96(9)
C14 C8 H5 106.0
C13 C8 H5 106.0
Si1 C8 H5 106.0
C6 C9 H6 109.5
C6 C9 H7 109.5
H6 C9 H7 109.5
C6 C9 H8 109.5
H6 C9 H8 109.5
H7 C9 H8 109.5
C6 C10 H9 109.5
C6 C10 H10 109.5
H9 C10 H10 109.5
C6 C10 H11 109.5
H9 C10 H11 109.5
H10 C10 H11 109.5
C7 C11 H12 109.5
C7 C11 H13 109.5
H12 C11 H13 109.5
C7 C11 H14 109.5
H12 C11 H14 109.5
H13 C11 H14 109.5
C7 C12 H15 109.5
C7 C12 H16 109.5
H15 C12 H16 109.5
C7 C12 H17 109.5
H15 C12 H17 109.5
H16 C12 H17 109.5
C8 C13 H18 109.5
C8 C13 H19 109.5
H18 C13 H19 109.5
C8 C13 H20 109.5
H18 C13 H20 109.5
H19 C13 H20 109.5
C8 C14 H21 109.5
C8 C14 H22 109.5
H21 C14 H22 109.5
C8 C14 H23 109.5
H21 C14 H23 109.5
H22 C14 H23 109.5
O2 C15 C16 122.05(11)
O2 C15 C1 119.96(11)
C16 C15 C1 117.92(10)
C17 C16 C15 132.04(11)
C17 C16 S2 110.59(9)
C15 C16 S2 117.36(9)
C16 C17 C18 112.42(11)
C16 C17 H24 123.8
C18 C17 H24 123.8
C19 C18 C17 114.01(11)
C19 C18 H25 123.0
C17 C18 H25 123.0
C18 C19 S2 109.87(9)
C18 C19 Si2 128.43(9)
S2 C19 Si2 121.38(7)
C19 S2 C16 93.09(6)
C26 Si2 C19 106.79(6)
C26 Si2 C21 109.36(6)
C19 Si2 C21 107.04(6)
C26 Si2 C22 116.56(6)
C19 Si2 C22 107.70(6)
C21 Si2 C22 108.97(6)
C21 C20 H26 109.5
C21 C20 H27 109.5
H26 C20 H27 109.5
C21 C20 H28 109.5
H26 C20 H28 109.5
H27 C20 H28 109.5
C20 C21 C25 110.79(12)
C20 C21 Si2 112.13(9)
C25 C21 Si2 113.36(10)
C20 C21 H29 106.7
C25 C21 H29 106.7
Si2 C21 H29 106.7
C24 C22 C23 110.51(13)
C24 C22 Si2 115.52(10)
C23 C22 Si2 112.35(10)
C24 C22 H30 105.9
C23 C22 H30 105.9
Si2 C22 H30 105.9
C22 C23 H31 109.5
C22 C23 H32 109.5
H31 C23 H32 109.5
C22 C23 H33 109.5
H31 C23 H33 109.5
H32 C23 H33 109.5
C22 C24 H34 109.5
C22 C24 H35 109.5
H34 C24 H35 109.5
C22 C24 H36 109.5
H34 C24 H36 109.5
H35 C24 H36 109.5
C21 C25 H37 109.5
C21 C25 H38 109.5
H37 C25 H38 109.5
C21 C25 H39 109.5
H37 C25 H39 109.5
H38 C25 H39 109.5
C28 C26 C27 109.95(11)
C28 C26 Si2 113.34(9)
C27 C26 Si2 113.52(9)
C28 C26 H40 106.5
C27 C26 H40 106.5
Si2 C26 H40 106.5
C26 C27 H41 109.5
C26 C27 H42 109.5
H41 C27 H42 109.5
C26 C27 H43 109.5
H41 C27 H43 109.5
H42 C27 H43 109.5
C26 C28 H44 109.5
C26 C28 H45 109.5
H44 C28 H45 109.5
C26 C28 H46 109.5
H44 C28 H46 109.5
H45 C28 H46 109.5

loop_
_geom_bond_atom_site_label_1
_geom_bond_atom_site_label_2
_geom_bond_distance
O1 C1 1.2212(15)
C1 C2 1.4602(16)
C1 C15 1.5487(16)
C2 C3 1.3768(17)
C2 S1 1.7308(12)
C3 C4 1.4093(17)
C3 H1 0.9500
C4 C5 1.3832(17)
C4 H2 0.9500
C5 S1 1.7179(12)
C5 Si1 1.8840(12)
Si1 C8 1.8888(13)
Si1 C6 1.8899(13)
Si1 C7 1.8914(14)
C6 C9 1.534(2)
C6 C10 1.534(2)
C6 H3 1.0000
C7 C11 1.530(2)
C7 C12 1.540(2)
C7 H4 1.0000
C8 C14 1.5312(19)
C8 C13 1.5395(18)
C8 H5 1.0000
C9 H6 0.9800
C9 H7 0.9800
C9 H8 0.9800
C10 H9 0.9800
C10 H10 0.9800
C10 H11 0.9800
C11 H12 0.9800
C11 H13 0.9800
C11 H14 0.9800
C12 H15 0.9800
C12 H16 0.9800
C12 H17 0.9800
C13 H18 0.9800
C13 H19 0.9800
C13 H20 0.9800
C14 H21 0.9800
C14 H22 0.9800
C14 H23 0.9800
O2 C15 1.2199(15)
C15 C16 1.4610(16)
C16 C17 1.3806(17)
C16 S2 1.7280(12)
C17 C18 1.4129(17)
C17 H24 0.9500
C18 C19 1.3832(17)
C18 H25 0.9500
C19 S2 1.7189(12)
C19 Si2 1.8882(12)
Si2 C26 1.8873(13)
Si2 C21 1.8932(14)
Si2 C22 1.8941(13)
C20 C21 1.534(2)
C20 H26 0.9800
C20 H27 0.9800
C20 H28 0.9800
C21 C25 1.5354(19)
C21 H29 1.0000
C22 C24 1.532(2)
C22 C23 1.5382(19)
C22 H30 1.0000
C23 H31 0.9800
C23 H32 0.9800
C23 H33 0.9800
C24 H34 0.9800
C24 H35 0.9800
C24 H36 0.9800
C25 H37 0.9800
C25 H38 0.9800
C25 H39 0.9800
C26 C28 1.5338(18)
C26 C27 1.5338(19)
C26 H40 1.0000
C27 H41 0.9800
C27 H42 0.9800
C27 H43 0.9800
C28 H44 0.9800
C28 H45 0.9800
C28 H46 0.9800

loop_
_geom_torsion_atom_site_label_1
_geom_torsion_atom_site_label_2
_geom_torsion_atom_site_label_3
_geom_torsion_atom_site_label_4
_geom_torsion
O1 C1 C2 C3 174.84(13)
C15 C1 C2 C3 -4.59(19)
O1 C1 C2 S1 -8.90(16)
C15 C1 C2 S1 171.67(8)
C1 C2 C3 C4 176.21(12)
S1 C2 C3 C4 -0.26(14)
C2 C3 C4 C5 -0.37(16)
C3 C4 C5 S1 0.82(14)
C3 C4 C5 Si1 -175.42(9)
C4 C5 S1 C2 -0.81(10)
Si1 C5 S1 C2 175.56(8)
C3 C2 S1 C5 0.62(10)
C1 C2 S1 C5 -176.38(10)
C4 C5 Si1 C8 -162.39(11)
S1 C5 Si1 C8 21.86(10)
C4 C5 Si1 C6 -36.37(13)
S1 C5 Si1 C6 147.88(8)
C4 C5 Si1 C7 80.33(12)
S1 C5 Si1 C7 -95.42(8)
C5 Si1 C6 C9 169.76(12)
C8 Si1 C6 C9 -69.79(14)
C7 Si1 C6 C9 54.84(14)
C5 Si1 C6 C10 -63.45(11)
C8 Si1 C6 C10 57.00(12)
C7 Si1 C6 C10 -178.36(10)
C5 Si1 C7 C11 -59.99(12)
C8 Si1 C7 C11 -177.11(10)
C6 Si1 C7 C11 53.52(12)
C5 Si1 C7 C12 65.43(11)
C8 Si1 C7 C12 -51.69(11)
C6 Si1 C7 C12 178.94(10)
C5 Si1 C8 C14 64.27(11)
C6 Si1 C8 C14 -54.31(12)
C7 Si1 C8 C14 -179.45(10)
C5 Si1 C8 C13 -168.23(10)
C6 Si1 C8 C13 73.19(12)
C7 Si1 C8 C13 -51.95(12)
O1 C1 C15 O2 -152.89(12)
C2 C1 C15 O2 26.56(17)
O1 C1 C15 C16 24.12(16)
C2 C1 C15 C16 -156.44(11)
O2 C15 C16 C17 -175.19(13)
C1 C15 C16 C17 7.88(19)
O2 C15 C16 S2 5.85(17)
C1 C15 C16 S2 -171.09(8)
C15 C16 C17 C18 -178.27(12)
S2 C16 C17 C18 0.75(14)
C16 C17 C18 C19 0.06(16)
C17 C18 C19 S2 -0.84(14)
C17 C18 C19 Si2 172.66(9)
C18 C19 S2 C16 1.07(10)
Si2 C19 S2 C16 -172.97(8)
C17 C16 S2 C19 -1.05(10)
C15 C16 S2 C19 178.13(10)
C18 C19 Si2 C26 23.86(13)
S2 C19 Si2 C26 -163.31(7)
C18 C19 Si2 C21 -93.18(13)
S2 C19 Si2 C21 79.65(9)
C18 C19 Si2 C22 149.77(12)
S2 C19 Si2 C22 -37.39(10)
C26 Si2 C21 C20 -56.75(11)
C19 Si2 C21 C20 58.58(11)
C22 Si2 C21 C20 174.79(10)
C26 Si2 C21 C25 176.89(10)
C19 Si2 C21 C25 -67.78(11)
C22 Si2 C21 C25 48.43(12)
C26 Si2 C22 C24 64.32(13)
C19 Si2 C22 C24 -55.58(13)
C21 Si2 C22 C24 -171.37(11)
C26 Si2 C22 C23 -63.72(13)
C19 Si2 C22 C23 176.39(11)
C21 Si2 C22 C23 60.60(13)
C19 Si2 C26 C28 -163.48(9)
C21 Si2 C26 C28 -47.99(11)
C22 Si2 C26 C28 76.13(11)
C19 Si2 C26 C27 70.13(11)
C21 Si2 C26 C27 -174.37(10)
C22 Si2 C26 C27 -50.25(12)
